data_7037125
loop_
_publ_author_name
'Pritzwald-Stegmann, Julian Rodger Frederic'
'L\"onnecke, Peter'
'Hey-Hawkins, Evamarie'

_publ_section_title
;
 Hydrophosphination reactions with transition metal ferrocenylphosphine
 complexes.
;
_journal_issue 5
_journal_name_full 'Dalton transactions (Cambridge, England : 2003)'
_journal_page_first 2208
_journal_page_last 2217
_journal_paper_doi 10.1039/c5dt03374h
_journal_volume 45
_journal_year 2016
_chemical_absolute_configuration ad
_chemical_formula_sum 'C24 H22 Fe2 Mo O4 P2'
_chemical_formula_weight 644
_chemical_name_systematic
;
 ?
;
_space_group_IT_number 29
_symmetry_cell_setting orthorhombic
_symmetry_space_group_name_Hall 'P 2c -2ac'
_symmetry_space_group_name_H-M 'P c a 21'
_atom_sites_solution_hydrogens geom
_atom_sites_solution_primary direct
_atom_sites_solution_secondary difmap
_audit_conform_dict_location ftp://ftp.iucr.org/pub/cif_core.dic
_audit_conform_dict_name cif_core.dic
_audit_conform_dict_version 2.4
_audit_creation_date 2012-06-13T14:51:34-00:00
_audit_creation_method 'WinGX routine CIF_UPDATE'
_audit_update_record
;
2015-08-22 deposited with the CCDC.
2015-11-03 downloaded from the CCDC.
;
_cell_angle_alpha 90
_cell_angle_beta 90
_cell_angle_gamma 90
_cell_formula_units_Z 8
_cell_length_a 13.5345(2)
_cell_length_b 6.02920(10)
_cell_length_c 57.7249(9)
_cell_measurement_reflns_used 13625
_cell_measurement_temperature 130(2)
_cell_measurement_theta_max 26.5031
_cell_measurement_theta_min 2.8172
_cell_volume 4710.48(13)
_computing_cell_refinement
;
        CrysAlisPro, Agilent Technologies,
        Version 1.171.35.21 (release 20-01-2012 CrysAlis171 .NET)
        (compiled Jan 23 2012,18:06:46)
;
_computing_data_collection
;
        CrysAlisPro, Agilent Technologies,
        Version 1.171.35.21 (release 20-01-2012 CrysAlis171 .NET)
        (compiled Jan 23 2012,18:06:46)
;
_computing_data_reduction
;
        CrysAlisPro, Agilent Technologies,
        Version 1.171.35.21 (release 20-01-2012 CrysAlis171 .NET)
        (compiled Jan 23 2012,18:06:46)
;
_computing_molecular_graphics
;
 ORTEP3 for Windows
 L. J. Farrugia, J. Appl. Crystallogr. 1997, 30, 565.
;
_computing_publication_material
;
 WINGX
 L.J. Farrugia,
 J. Appl. Cryst., 1999, 32, 837-838.
;
_computing_structure_refinement 'SHELXL-97 (Sheldrick, 2008)'
_computing_structure_solution
;
 SIR92
 A. Altomare, G. Cascarano, C. Giacovazzo and A. Guagliardi,
 J. Appl. Crystallogr. 1993, 26, 343-350.
;
_diffrn_ambient_temperature 130(2)
_diffrn_detector_area_resol_mean 16.356
_diffrn_measured_fraction_theta_full 0.999
_diffrn_measured_fraction_theta_max 0.999
_diffrn_measurement_device_type 'Xcalibur, Sapphire3, Gemini'
_diffrn_measurement_method '\w scans'
_diffrn_orient_matrix_UB_11 -0.0407059
_diffrn_orient_matrix_UB_12 -0.0704629
_diffrn_orient_matrix_UB_13 -0.0023869
_diffrn_orient_matrix_UB_21 -0.006184
_diffrn_orient_matrix_UB_22 -0.0194853
_diffrn_orient_matrix_UB_23 0.0120319
_diffrn_orient_matrix_UB_31 -0.0323861
_diffrn_orient_matrix_UB_32 0.0922491
_diffrn_orient_matrix_UB_33 0.0007105
_diffrn_radiation_monochromator graphite
_diffrn_radiation_type MoK\a
_diffrn_radiation_wavelength 0.71073
_diffrn_reflns_av_R_equivalents 0.0351
_diffrn_reflns_av_unetI/netI 0.035
_diffrn_reflns_limit_h_max 16
_diffrn_reflns_limit_h_min -14
_diffrn_reflns_limit_k_max 6
_diffrn_reflns_limit_k_min -7
_diffrn_reflns_limit_l_max 68
_diffrn_reflns_limit_l_min -68
_diffrn_reflns_number 27588
_diffrn_reflns_theta_full 25.02
_diffrn_reflns_theta_max 25.02
_diffrn_reflns_theta_min 2.82
_exptl_absorpt_coefficient_mu 1.905
_exptl_absorpt_correction_T_max 1
_exptl_absorpt_correction_T_min 0.91045
_exptl_absorpt_correction_type multi-scan
_exptl_absorpt_process_details
;
        CrysAlisPro, Agilent Technologies,
        Version 1.171.35.21 (release 20-01-2012 CrysAlis171 .NET)
        (compiled Jan 23 2012,18:06:46)
        Empirical absorption correction using spherical harmonics,
 implemented in SCALE3 ABSPACK scaling algorithm.
;
_exptl_crystal_colour orange
_exptl_crystal_density_diffrn 1.816
_exptl_crystal_density_method 'not measured'
_exptl_crystal_description 'thin needles'
_exptl_crystal_F_000 2576
_exptl_crystal_size_max 0.4
_exptl_crystal_size_mid 0.1
_exptl_crystal_size_min 0.05
_refine_diff_density_max 0.736
_refine_diff_density_min -0.485
_refine_diff_density_rms 0.076
_refine_ls_abs_structure_details 'Flack H D (1983), Acta Cryst. A39, 876-881'
_refine_ls_abs_structure_Flack 0.425(15)
_refine_ls_extinction_method none
_refine_ls_goodness_of_fit_ref 1.055
_refine_ls_hydrogen_treatment mixed
_refine_ls_matrix_type full
_refine_ls_number_parameters 628
_refine_ls_number_reflns 8177
_refine_ls_number_restraints 35
_refine_ls_restrained_S_all 1.053
_refine_ls_R_factor_all 0.0331
_refine_ls_R_factor_gt 0.0313
_refine_ls_shift/su_max 0.002
_refine_ls_shift/su_mean 0
_refine_ls_structure_factor_coef Fsqd
_refine_ls_weighting_details 'calc w=1/[\s^2^(Fo^2^)+(0.0372P)^2^+4.2398P] where P=(Fo^2^+2Fc^2^)/3'
_refine_ls_weighting_scheme calc
_refine_ls_wR_factor_gt 0.0725
_refine_ls_wR_factor_ref 0.0735
_reflns_number_gt 7877
_reflns_number_total 8177
_reflns_threshold_expression >2\s(I)
_cod_data_source_file c5dt03374h2.cif
_cod_data_source_block x1571fin_compound_2b
_cod_depositor_comments
;
The following automatic conversions were performed:

'_symmetry_cell_setting' value 'Orthorhombic' changed to
'orthorhombic' according to
/usr/data/users/saulius/crontab/automatic-downloads/rss-feeds/RSC/lib/dictionaries/cif_core.dic
dictionary named 'cif_core.dic' version 2.4.2 from 2011-04-26.

Automatic conversion script
Id: cif_fix_values 3271 2015-04-21 07:52:19Z andrius 

 Adding full bibliography for 7037122--7037129.cif.
;
_cod_original_sg_symbol_H-M Pca2(1)
_cod_database_code 7037125

loop_
_symmetry_equiv_pos_as_xyz
'x, y, z'
'-x, -y, z+1/2'
'x+1/2, -y, z'
'-x+1/2, y, z+1/2'

loop_
_atom_site_label
_atom_site_type_symbol
_atom_site_fract_x
_atom_site_fract_y
_atom_site_fract_z
_atom_site_U_iso_or_equiv
_atom_site_adp_type
_atom_site_occupancy
_atom_site_symmetry_multiplicity
_atom_site_calc_flag
_atom_site_refinement_flags
Mo1 Mo 0.58197(3) 0.44060(7) 0.906716(7) 0.01611(9) Uani 1 1 d .
Fe1 Fe 0.67927(5) 0.28424(11) 0.989854(11) 0.01782(16) Uani 1 1 d .
Fe2 Fe 0.45282(5) 0.27950(11) 0.826542(11) 0.01764(15) Uani 1 1 d .
P1 P 0.53995(10) 0.2036(2) 0.94094(2) 0.0193(3) Uani 1 1 d D
P2 P 0.45483(9) 0.2142(2) 0.88596(2) 0.0179(3) Uani 1 1 d D
O1 O 0.7458(3) 0.1117(8) 0.88769(7) 0.0463(11) Uani 1 1 d .
O2 O 0.7458(3) 0.7148(6) 0.93265(6) 0.0313(9) Uani 1 1 d .
O3 O 0.4022(3) 0.7461(6) 0.92209(7) 0.0331(9) Uani 1 1 d .
O4 O 0.6243(3) 0.7377(6) 0.86310(6) 0.0294(8) Uani 1 1 d .
C1 C 0.5541(3) 0.2984(8) 0.97037(8) 0.0176(10) Uani 1 1 d .
C2 C 0.5816(4) 0.5151(9) 0.97793(10) 0.0229(12) Uani 1 1 d .
H2 H 0.597 0.6368 0.9681 0.028 Uiso 1 1 calc R
C3 C 0.5822(4) 0.5189(10) 1.00253(9) 0.0229(12) Uani 1 1 d .
H3 H 0.5979 0.6424 1.0121 0.027 Uiso 1 1 calc R
C4 C 0.5552(4) 0.3060(9) 1.01016(9) 0.0256(12) Uani 1 1 d .
H4 H 0.5499 0.2621 1.0259 0.031 Uiso 1 1 calc R
C5 C 0.5372(4) 0.1674(8) 0.99101(8) 0.0223(11) Uani 1 1 d .
H5 H 0.5175 0.0162 0.9915 0.027 Uiso 1 1 calc R
C6 C 0.7871(4) 0.1461(9) 0.96946(9) 0.0253(11) Uani 1 1 d .
H6 H 0.7794 0.0975 0.9539 0.03 Uiso 1 1 calc R
C7 C 0.8164(4) 0.3594(10) 0.97668(10) 0.0298(13) Uani 1 1 d .
H7 H 0.8319 0.4802 0.9668 0.036 Uiso 1 1 calc R
C8 C 0.8187(4) 0.3636(10) 1.00141(9) 0.0263(12) Uani 1 1 d .
H8 H 0.8357 0.4865 1.0109 0.032 Uiso 1 1 calc R
C9 C 0.7908(4) 0.1488(10) 1.00904(9) 0.0293(12) Uani 1 1 d .
H9 H 0.7862 0.1029 1.0248 0.035 Uiso 1 1 calc R
C10 C 0.7713(4) 0.0159(9) 0.98983(10) 0.0290(12) Uani 1 1 d .
H10 H 0.7509 -0.1348 0.9902 0.035 Uiso 1 1 calc R
C11 C 0.3964(3) 0.2942(8) 0.85927(8) 0.0176(10) Uani 1 1 d .
C12 C 0.3966(4) 0.5090(9) 0.84903(9) 0.0231(11) Uani 1 1 d .
H12 H 0.4296 0.6363 0.8549 0.028 Uiso 1 1 calc R
C13 C 0.3380(3) 0.4997(9) 0.82821(9) 0.0236(12) Uani 1 1 d .
H13 H 0.3256 0.6188 0.8178 0.028 Uiso 1 1 calc R
C14 C 0.3023(4) 0.2807(9) 0.82611(9) 0.0248(11) Uani 1 1 d .
H14 H 0.2611 0.2274 0.814 0.03 Uiso 1 1 calc R
C15 C 0.3381(4) 0.1522(9) 0.84508(8) 0.0221(11) Uani 1 1 d .
H15 H 0.3253 -0.0005 0.8478 0.026 Uiso 1 1 calc R
C16 C 0.5937(4) 0.1600(10) 0.82757(10) 0.0284(12) Uani 1 1 d .
H16 H 0.63 0.1202 0.841 0.034 Uiso 1 1 calc R
C17 C 0.5918(4) 0.3715(11) 0.81715(11) 0.0313(13) Uani 1 1 d .
H17 H 0.6266 0.4986 0.8224 0.038 Uiso 1 1 calc R
C18 C 0.5298(4) 0.3630(10) 0.79774(9) 0.0340(13) Uani 1 1 d .
H18 H 0.5152 0.4833 0.7877 0.041 Uiso 1 1 calc R
C19 C 0.4926(4) 0.1438(10) 0.79567(9) 0.0336(13) Uani 1 1 d .
H19 H 0.4493 0.0911 0.7839 0.04 Uiso 1 1 calc R
C20 C 0.5321(4) 0.0170(9) 0.81442(10) 0.0305(12) Uani 1 1 d .
H20 H 0.5194 -0.1351 0.8175 0.037 Uiso 1 1 calc R
C21 C 0.6880(4) 0.2280(9) 0.89499(10) 0.0261(12) Uani 1 1 d .
C22 C 0.6841(4) 0.6136(9) 0.92361(9) 0.0213(11) Uani 1 1 d .
C23 C 0.4697(4) 0.6392(9) 0.91672(8) 0.0207(11) Uani 1 1 d .
C24 C 0.6076(4) 0.6282(9) 0.87920(9) 0.0238(11) Uani 1 1 d .
H1P1 H 0.578(3) 0.008(4) 0.9428(10) 0.026(14) Uiso 1 1 d D
H2P1 H 0.4491(16) 0.139(6) 0.9411(8) 0.020(13) Uiso 1 1 d D
H1P2 H 0.474(3) 0.007(4) 0.8818(8) 0.015(12) Uiso 1 1 d D
H2P2 H 0.373(2) 0.177(6) 0.8971(7) 0.024(14) Uiso 1 1 d D
Mo2 Mo 0.79916(3) 0.56233(6) 0.657104(6) 0.01516(9) Uani 1 1 d .
Fe3 Fe 0.67687(5) 0.72093(11) 0.737022(11) 0.01641(15) Uani 1 1 d .
Fe4 Fe 0.89578(5) 0.71851(11) 0.573985(11) 0.01735(15) Uani 1 1 d .
P3 P 0.67166(9) 0.7874(2) 0.67792(2) 0.0173(3) Uani 1 1 d D
P4 P 0.75646(9) 0.7987(2) 0.62290(2) 0.0182(3) Uani 1 1 d D
O5 O 0.9640(3) 0.8876(8) 0.67651(7) 0.0447(11) Uani 1 1 d .
O6 O 0.8450(3) 0.2620(6) 0.70022(6) 0.0307(9) Uani 1 1 d .
O7 O 0.6198(3) 0.2571(6) 0.64183(6) 0.0288(9) Uani 1 1 d .
O8 O 0.9626(3) 0.2876(6) 0.63115(6) 0.0299(9) Uani 1 1 d .
C25 C 0.6151(3) 0.7071(8) 0.70497(9) 0.0190(10) Uani 1 1 d .
C26 C 0.5585(3) 0.8465(9) 0.71982(8) 0.0184(10) Uani 1 1 d .
H26 H 0.5445 0.999 0.7174 0.022 Uiso 1 1 calc R
C27 C 0.5269(4) 0.7172(8) 0.73887(9) 0.0230(11) Uani 1 1 d .
H27 H 0.4883 0.768 0.7515 0.028 Uiso 1 1 calc R
C28 C 0.5629(4) 0.4988(8) 0.73572(10) 0.0248(12) Uani 1 1 d .
H28 H 0.552 0.3773 0.7459 0.03 Uiso 1 1 calc R
C29 C 0.6173(3) 0.4922(8) 0.71510(9) 0.0196(10) Uani 1 1 d .
H29 H 0.6501 0.3659 0.7089 0.023 Uiso 1 1 calc R
C30 C 0.8195(4) 0.8324(9) 0.73463(10) 0.0256(12) Uani 1 1 d .
H30 H 0.8551 0.8651 0.7209 0.031 Uiso 1 1 calc R
C31 C 0.7614(4) 0.9823(9) 0.74735(9) 0.0253(11) Uani 1 1 d .
H31 H 0.7498 1.1333 0.7435 0.03 Uiso 1 1 calc R
C32 C 0.7234(4) 0.8691(9) 0.76675(8) 0.0279(12) Uani 1 1 d .
H32 H 0.6825 0.932 0.7784 0.034 Uiso 1 1 calc R
C33 C 0.7561(4) 0.6469(9) 0.76600(8) 0.0257(12) Uani 1 1 d .
H33 H 0.741 0.5338 0.7769 0.031 Uiso 1 1 calc R
C34 C 0.8157(4) 0.6241(10) 0.74594(10) 0.0272(12) Uani 1 1 d .
H34 H 0.8476 0.4921 0.741 0.033 Uiso 1 1 calc R
C35 C 0.7703(3) 0.7047(8) 0.59325(8) 0.0172(10) Uani 1 1 d .
C36 C 0.7545(3) 0.8362(8) 0.57323(8) 0.0195(10) Uani 1 1 d .
H36 H 0.7358 0.988 0.573 0.023 Uiso 1 1 calc R
C37 C 0.7718(4) 0.6989(9) 0.55369(9) 0.0255(12) Uani 1 1 d .
H37 H 0.7663 0.7421 0.5379 0.031 Uiso 1 1 calc R
C38 C 0.7988(3) 0.4850(10) 0.56192(11) 0.0261(13) Uani 1 1 d .
H38 H 0.8145 0.3613 0.5524 0.031 Uiso 1 1 calc R
C39 C 0.7988(3) 0.4848(9) 0.58635(9) 0.0176(11) Uani 1 1 d .
H39 H 0.8144 0.3639 0.5962 0.021 Uiso 1 1 calc R
C40 C 1.0035(4) 0.8566(9) 0.59432(9) 0.0263(11) Uani 1 1 d .
H40 H 0.9958 0.9042 0.6099 0.032 Uiso 1 1 calc R
C41 C 0.9883(4) 0.9867(9) 0.57446(9) 0.0269(11) Uani 1 1 d .
H41 H 0.9686 1.138 0.5743 0.032 Uiso 1 1 calc R
C42 C 1.0074(4) 0.8529(9) 0.55452(9) 0.0289(12) Uani 1 1 d .
H42 H 1.0022 0.8982 0.5388 0.035 Uiso 1 1 calc R
C43 C 1.0355(4) 0.6398(10) 0.56262(9) 0.0300(13) Uani 1 1 d .
H43 H 1.0533 0.5172 0.5532 0.036 Uiso 1 1 calc R
C44 C 1.0325(4) 0.6400(9) 0.58694(9) 0.0242(11) Uani 1 1 d .
H44 H 1.0473 0.5179 0.5967 0.029 Uiso 1 1 calc R
C45 C 0.9052(4) 0.7754(9) 0.66879(9) 0.0241(12) Uani 1 1 d .
C46 C 0.8272(3) 0.3734(9) 0.68472(9) 0.0202(10) Uani 1 1 d .
C47 C 0.6860(4) 0.3619(8) 0.64708(9) 0.0203(11) Uani 1 1 d .
C48 C 0.9016(4) 0.3913(9) 0.64035(9) 0.0217(11) Uani 1 1 d .
H1P3 H 0.693(3) 0.991(4) 0.6828(8) 0.024(14) Uiso 1 1 d D
H2P3 H 0.594(2) 0.832(7) 0.6658(8) 0.032(15) Uiso 1 1 d D
H1P4 H 0.792(3) 0.998(4) 0.6221(9) 0.014(12) Uiso 1 1 d D
H2P4 H 0.6643(15) 0.857(6) 0.6229(9) 0.022(13) Uiso 1 1 d D

loop_
_atom_site_aniso_label
_atom_site_aniso_U_11
_atom_site_aniso_U_22
_atom_site_aniso_U_33
_atom_site_aniso_U_23
_atom_site_aniso_U_13
_atom_site_aniso_U_12
Mo1 0.0165(2) 0.01860(19) 0.01327(19) -0.00093(19) -0.00065(16) 0.00030(16)
Fe1 0.0170(3) 0.0223(4) 0.0142(4) -0.0009(3) -0.0013(3) -0.0003(3)
Fe2 0.0171(4) 0.0229(3) 0.0129(3) 0.0008(3) 0.0004(3) 0.0013(3)
P1 0.0214(7) 0.0214(6) 0.0150(6) -0.0008(5) -0.0039(5) -0.0013(5)
P2 0.0206(6) 0.0226(6) 0.0106(6) 0.0004(5) -0.0021(5) -0.0019(5)
O1 0.038(3) 0.056(3) 0.044(3) -0.020(2) -0.005(2) 0.019(2)
O2 0.029(2) 0.038(2) 0.027(2) -0.0043(17) -0.0028(16) -0.0087(18)
O3 0.028(2) 0.034(2) 0.037(2) 0.0002(18) 0.0081(18) 0.0089(18)
O4 0.033(2) 0.035(2) 0.021(2) 0.0060(17) 0.0050(16) -0.0074(17)
C1 0.012(2) 0.022(2) 0.018(2) -0.001(2) -0.0015(19) 0.004(2)
C2 0.019(3) 0.024(3) 0.026(3) 0.001(2) -0.002(2) 0.002(2)
C3 0.022(3) 0.034(3) 0.013(3) -0.006(2) -0.0034(19) 0.001(2)
C4 0.026(3) 0.038(3) 0.013(2) -0.002(2) -0.001(2) -0.004(3)
C5 0.016(2) 0.028(3) 0.022(3) 0.006(2) 0.001(2) -0.001(2)
C6 0.020(3) 0.034(3) 0.022(3) -0.001(2) 0.003(2) 0.005(2)
C7 0.015(3) 0.039(3) 0.036(3) 0.004(3) 0.003(2) 0.001(2)
C8 0.017(3) 0.034(3) 0.027(3) -0.006(2) -0.005(2) 0.001(2)
C9 0.023(3) 0.043(3) 0.022(3) 0.011(2) -0.007(2) 0.006(3)
C10 0.021(3) 0.023(2) 0.043(3) -0.002(3) 0.003(2) 0.004(2)
C11 0.013(2) 0.026(2) 0.014(2) -0.002(2) -0.0003(18) 0.0027(19)
C12 0.023(3) 0.027(3) 0.020(3) 0.000(2) 0.000(2) 0.006(2)
C13 0.022(3) 0.036(3) 0.013(3) 0.001(2) -0.0003(19) 0.005(3)
C14 0.016(3) 0.043(3) 0.015(2) 0.000(2) -0.002(2) 0.005(2)
C15 0.020(3) 0.032(3) 0.015(2) -0.001(2) 0.0008(19) -0.004(2)
C16 0.021(3) 0.041(3) 0.024(3) 0.005(3) 0.004(2) 0.008(2)
C17 0.026(3) 0.034(3) 0.034(3) 0.000(3) 0.006(2) -0.004(3)
C18 0.036(3) 0.044(3) 0.022(3) 0.006(3) 0.014(2) 0.008(3)
C19 0.029(3) 0.053(4) 0.019(3) -0.008(3) 0.006(2) 0.004(3)
C20 0.028(3) 0.029(3) 0.034(3) -0.001(2) 0.010(2) 0.003(3)
C21 0.027(3) 0.031(3) 0.020(3) 0.000(2) -0.006(2) 0.002(2)
C22 0.028(3) 0.023(3) 0.013(2) -0.003(2) 0.001(2) 0.001(2)
C23 0.024(3) 0.025(3) 0.013(2) 0.003(2) -0.005(2) -0.004(2)
C24 0.016(3) 0.024(3) 0.031(3) -0.008(2) 0.002(2) -0.002(2)
Mo2 0.0158(2) 0.01732(19) 0.01236(19) -0.00112(18) 0.00079(16) -0.00064(15)
Fe3 0.0157(3) 0.0208(3) 0.0127(3) 0.0001(3) 0.0000(3) 0.0001(3)
Fe4 0.0165(3) 0.0225(4) 0.0131(4) -0.0002(3) 0.0018(3) -0.0003(3)
P3 0.0177(7) 0.0189(6) 0.0151(6) 0.0006(5) 0.0002(5) 0.0019(5)
P4 0.0229(7) 0.0186(6) 0.0132(6) -0.0005(5) 0.0035(5) 0.0013(5)
O5 0.031(2) 0.056(3) 0.047(3) -0.024(2) 0.008(2) -0.021(2)
O6 0.034(2) 0.036(2) 0.023(2) 0.0067(17) -0.0039(17) 0.0067(19)
O7 0.027(2) 0.029(2) 0.029(2) -0.0044(16) -0.0023(17) -0.0072(18)
O8 0.026(2) 0.034(2) 0.030(2) -0.0080(17) 0.0057(17) 0.0111(18)
C25 0.015(2) 0.024(3) 0.018(2) 0.000(2) -0.0030(19) -0.004(2)
C26 0.011(2) 0.025(3) 0.019(2) -0.004(2) -0.0006(19) 0.001(2)
C27 0.013(2) 0.036(3) 0.020(3) -0.005(2) 0.002(2) 0.001(2)
C28 0.022(3) 0.025(3) 0.027(3) 0.002(2) 0.002(2) -0.007(3)
C29 0.016(2) 0.021(2) 0.021(3) -0.003(2) 0.0018(19) 0.000(2)
C30 0.015(2) 0.037(3) 0.025(3) -0.003(2) -0.002(2) -0.007(2)
C31 0.028(3) 0.023(2) 0.025(3) -0.002(2) -0.011(2) -0.008(2)
C32 0.029(3) 0.042(3) 0.012(2) -0.007(2) -0.006(2) 0.002(3)
C33 0.030(3) 0.032(3) 0.016(3) 0.009(2) -0.007(2) -0.002(2)
C34 0.021(3) 0.028(3) 0.033(3) 0.002(3) -0.014(2) 0.004(2)
C35 0.014(2) 0.021(2) 0.017(2) 0.001(2) 0.000(2) -0.002(2)
C36 0.021(3) 0.027(3) 0.010(2) 0.001(2) 0.0028(19) 0.005(2)
C37 0.027(3) 0.035(3) 0.015(2) 0.002(2) -0.004(2) -0.002(3)
C38 0.015(3) 0.030(3) 0.033(4) -0.007(3) 0.001(2) 0.001(2)
C39 0.020(3) 0.022(3) 0.011(3) -0.002(2) 0.0011(18) -0.003(2)
C40 0.017(3) 0.037(3) 0.024(3) -0.014(2) -0.003(2) 0.000(2)
C41 0.022(3) 0.026(3) 0.033(3) 0.001(2) 0.005(2) -0.003(2)
C42 0.021(3) 0.037(3) 0.029(3) 0.001(2) 0.002(2) -0.003(2)
C43 0.023(3) 0.037(3) 0.030(3) -0.007(3) 0.009(2) 0.000(3)
C44 0.014(3) 0.028(3) 0.030(3) 0.001(2) -0.003(2) 0.001(2)
C45 0.023(3) 0.033(3) 0.016(3) -0.005(2) 0.010(2) -0.001(2)
C46 0.013(2) 0.024(2) 0.023(3) -0.004(2) 0.003(2) -0.001(2)
C47 0.019(3) 0.021(2) 0.021(3) 0.000(2) 0.002(2) 0.005(2)
C48 0.027(3) 0.021(2) 0.018(3) 0.006(2) -0.006(2) -0.005(2)

loop_
_atom_type_symbol
_atom_type_description
_atom_type_scat_dispersion_real
_atom_type_scat_dispersion_imag
_atom_type_scat_source
Mo Mo -1.6832 0.6857 'International Tables Vol C Tables 4.2.6.8 and 6.1.1.4'
Fe Fe 0.3463 0.8444 'International Tables Vol C Tables 4.2.6.8 and 6.1.1.4'
P P 0.1023 0.0942 'International Tables Vol C Tables 4.2.6.8 and 6.1.1.4'
O O 0.0106 0.006 'International Tables Vol C Tables 4.2.6.8 and 6.1.1.4'
C C 0.0033 0.0016 'International Tables Vol C Tables 4.2.6.8 and 6.1.1.4'
H H 0 0 'International Tables Vol C Tables 4.2.6.8 and 6.1.1.4'

loop_
_geom_angle_atom_site_label_1
_geom_angle_atom_site_label_2
_geom_angle_atom_site_label_3
_geom_angle
C24 Mo1 C22 88.4(2)
C24 Mo1 C23 91.3(2)
C22 Mo1 C23 94.1(2)
C24 Mo1 C21 88.2(2)
C22 Mo1 C21 90.2(2)
C23 Mo1 C21 175.6(2)
C24 Mo1 P2 92.76(15)
C22 Mo1 P2 178.56(16)
C23 Mo1 P2 86.72(15)
C21 Mo1 P2 88.98(16)
C24 Mo1 P1 176.94(15)
C22 Mo1 P1 94.04(16)
C23 Mo1 P1 86.66(14)
C21 Mo1 P1 93.61(16)
P2 Mo1 P1 84.85(4)
C1 Fe1 C2 41.0(2)
C1 Fe1 C10 122.7(2)
C2 Fe1 C10 159.4(2)
C1 Fe1 C9 158.7(2)
C2 Fe1 C9 159.2(2)
C10 Fe1 C9 39.9(2)
C1 Fe1 C5 41.52(19)
C2 Fe1 C5 68.7(2)
C10 Fe1 C5 107.5(2)
C9 Fe1 C5 122.6(2)
C1 Fe1 C4 68.4(2)
C2 Fe1 C4 67.6(2)
C10 Fe1 C4 123.4(2)
C9 Fe1 C4 108.7(2)
C5 Fe1 C4 40.1(2)
C1 Fe1 C6 107.0(2)
C2 Fe1 C6 123.0(2)
C10 Fe1 C6 40.9(2)
C9 Fe1 C6 67.9(2)
C5 Fe1 C6 123.1(2)
C4 Fe1 C6 159.3(2)
C1 Fe1 C7 122.5(2)
C2 Fe1 C7 108.0(2)
C10 Fe1 C7 67.9(2)
C9 Fe1 C7 67.8(2)
C5 Fe1 C7 159.2(2)
C4 Fe1 C7 159.4(2)
C6 Fe1 C7 40.1(2)
C1 Fe1 C8 158.8(2)
C2 Fe1 C8 123.0(2)
C10 Fe1 C8 68.0(2)
C9 Fe1 C8 40.5(2)
C5 Fe1 C8 158.4(2)
C4 Fe1 C8 123.4(2)
C6 Fe1 C8 68.2(2)
C7 Fe1 C8 40.6(2)
C1 Fe1 C3 68.7(2)
C2 Fe1 C3 40.5(2)
C10 Fe1 C3 158.7(2)
C9 Fe1 C3 123.5(2)
C5 Fe1 C3 68.1(2)
C4 Fe1 C3 39.9(2)
C6 Fe1 C3 159.1(2)
C7 Fe1 C3 123.7(2)
C8 Fe1 C3 108.0(2)
C18 Fe2 C19 40.9(2)
C18 Fe2 C17 40.4(2)
C19 Fe2 C17 68.4(2)
C18 Fe2 C15 156.6(2)
C19 Fe2 C15 120.7(2)
C17 Fe2 C15 161.4(2)
C18 Fe2 C20 68.9(2)
C19 Fe2 C20 41.1(2)
C17 Fe2 C20 68.5(2)
C15 Fe2 C20 106.8(2)
C18 Fe2 C14 120.2(2)
C19 Fe2 C14 104.8(2)
C17 Fe2 C14 157.0(2)
C15 Fe2 C14 41.0(2)
C20 Fe2 C14 121.7(2)
C18 Fe2 C16 68.3(2)
C19 Fe2 C16 68.6(2)
C17 Fe2 C16 40.5(2)
C15 Fe2 C16 124.4(2)
C20 Fe2 C16 40.8(2)
C14 Fe2 C16 159.5(2)
C18 Fe2 C11 160.4(2)
C19 Fe2 C11 158.2(2)
C17 Fe2 C11 125.5(2)
C15 Fe2 C11 40.90(19)
C20 Fe2 C11 123.3(2)
C14 Fe2 C11 68.71(19)
C16 Fe2 C11 109.8(2)
C18 Fe2 C12 123.0(2)
C19 Fe2 C12 158.0(2)
C17 Fe2 C12 109.2(2)
C15 Fe2 C12 68.7(2)
C20 Fe2 C12 160.1(2)
C14 Fe2 C12 68.5(2)
C16 Fe2 C12 124.7(2)
C11 Fe2 C12 40.80(19)
C18 Fe2 C13 105.6(2)
C19 Fe2 C13 120.2(2)
C17 Fe2 C13 122.5(2)
C15 Fe2 C13 68.9(2)
C20 Fe2 C13 157.0(2)
C14 Fe2 C13 40.4(2)
C16 Fe2 C13 159.7(2)
C11 Fe2 C13 69.1(2)
C12 Fe2 C13 41.25(19)
C1 P1 Mo1 122.56(17)
C1 P1 H1P1 100(3)
Mo1 P1 H1P1 120(2)
C1 P1 H2P1 101(2)
Mo1 P1 H2P1 113(2)
H1P1 P1 H2P1 96.1(18)
C11 P2 Mo1 124.50(16)
C11 P2 H1P2 101(2)
Mo1 P2 H1P2 118(2)
C11 P2 H2P2 96(2)
Mo1 P2 H2P2 116(2)
H1P2 P2 H2P2 95.6(17)
C2 C1 C5 106.8(4)
C2 C1 P1 127.3(4)
C5 C1 P1 125.8(4)
C2 C1 Fe1 69.6(3)
C5 C1 Fe1 69.8(3)
P1 C1 Fe1 126.6(3)
C3 C2 C1 108.8(5)
C3 C2 Fe1 70.7(3)
C1 C2 Fe1 69.4(3)
C3 C2 H2 125.6
C1 C2 H2 125.6
Fe1 C2 H2 125.9
C4 C3 C2 107.3(5)
C4 C3 Fe1 69.5(3)
C2 C3 Fe1 68.8(3)
C4 C3 H3 126.4
C2 C3 H3 126.4
Fe1 C3 H3 126.9
C3 C4 C5 110.0(5)
C3 C4 Fe1 70.5(3)
C5 C4 Fe1 69.8(3)
C3 C4 H4 125
C5 C4 H4 125
Fe1 C4 H4 126.2
C4 C5 C1 107.2(4)
C4 C5 Fe1 70.0(3)
C1 C5 Fe1 68.7(3)
C4 C5 H5 126.4
C1 C5 H5 126.4
Fe1 C5 H5 126.4
C7 C6 C10 107.5(5)
C7 C6 Fe1 70.1(3)
C10 C6 Fe1 69.2(3)
C7 C6 H6 126.3
C10 C6 H6 126.3
Fe1 C6 H6 126.1
C6 C7 C8 108.6(5)
C6 C7 Fe1 69.8(3)
C8 C7 Fe1 69.8(3)
C6 C7 H7 125.7
C8 C7 H7 125.7
Fe1 C7 H7 126.3
C9 C8 C7 106.7(5)
C9 C8 Fe1 69.2(3)
C7 C8 Fe1 69.6(3)
C9 C8 H8 126.6
C7 C8 H8 126.6
Fe1 C8 H8 126.2
C10 C9 C8 109.1(5)
C10 C9 Fe1 70.0(3)
C8 C9 Fe1 70.3(3)
C10 C9 H9 125.4
C8 C9 H9 125.4
Fe1 C9 H9 125.8
C9 C10 C6 108.1(5)
C9 C10 Fe1 70.1(3)
C6 C10 Fe1 70.0(3)
C9 C10 H10 125.9
C6 C10 H10 125.9
Fe1 C10 H10 125.6
C12 C11 C15 108.0(4)
C12 C11 P2 126.8(4)
C15 C11 P2 125.1(4)
C12 C11 Fe2 69.8(3)
C15 C11 Fe2 69.4(3)
P2 C11 Fe2 128.1(2)
C11 C12 C13 108.1(5)
C11 C12 Fe2 69.4(3)
C13 C12 Fe2 69.4(3)
C11 C12 H12 126
C13 C12 H12 126
Fe2 C12 H12 126.7
C14 C13 C12 107.2(5)
C14 C13 Fe2 69.4(3)
C12 C13 Fe2 69.3(3)
C14 C13 H13 126.4
C12 C13 H13 126.4
Fe2 C13 H13 126.5
C13 C14 C15 109.0(5)
C13 C14 Fe2 70.1(3)
C15 C14 Fe2 69.5(3)
C13 C14 H14 125.5
C15 C14 H14 125.5
Fe2 C14 H14 126.5
C11 C15 C14 107.7(5)
C11 C15 Fe2 69.7(3)
C14 C15 Fe2 69.6(3)
C11 C15 H15 126.2
C14 C15 H15 126.2
Fe2 C15 H15 126.2
C17 C16 C20 108.1(5)
C17 C16 Fe2 69.5(3)
C20 C16 Fe2 69.5(3)
C17 C16 H16 126
C20 C16 H16 126
Fe2 C16 H16 126.6
C18 C17 C16 108.6(6)
C18 C17 Fe2 69.5(3)
C16 C17 Fe2 69.9(3)
C18 C17 H17 125.7
C16 C17 H17 125.7
Fe2 C17 H17 126.4
C17 C18 C19 108.3(5)
C17 C18 Fe2 70.2(3)
C19 C18 Fe2 69.8(3)
C17 C18 H18 125.8
C19 C18 H18 125.8
Fe2 C18 H18 125.8
C18 C19 C20 107.6(5)
C18 C19 Fe2 69.2(3)
C20 C19 Fe2 69.5(3)
C18 C19 H19 126.2
C20 C19 H19 126.2
Fe2 C19 H19 126.6
C16 C20 C19 107.4(5)
C16 C20 Fe2 69.7(3)
C19 C20 Fe2 69.3(3)
C16 C20 H20 126.3
C19 C20 H20 126.3
Fe2 C20 H20 126.2
O1 C21 Mo1 177.5(5)
O2 C22 Mo1 177.3(4)
O3 C23 Mo1 176.9(5)
O4 C24 Mo1 178.9(4)
C48 Mo2 C46 87.7(2)
C48 Mo2 C47 94.5(2)
C46 Mo2 C47 91.8(2)
C48 Mo2 C45 89.8(2)
C46 Mo2 C45 87.8(2)
C47 Mo2 C45 175.6(2)
C48 Mo2 P3 178.54(16)
C46 Mo2 P3 93.26(14)
C47 Mo2 P3 86.52(14)
C45 Mo2 P3 89.13(15)
C48 Mo2 P4 94.18(15)
C46 Mo2 P4 177.58(14)
C47 Mo2 P4 86.56(15)
C45 Mo2 P4 93.71(16)
P3 Mo2 P4 84.88(4)
C26 Fe3 C25 41.03(19)
C26 Fe3 C27 40.73(19)
C25 Fe3 C27 68.7(2)
C26 Fe3 C34 163.6(2)
C25 Fe3 C34 126.8(2)
C27 Fe3 C34 155.0(2)
C26 Fe3 C32 119.5(2)
C25 Fe3 C32 156.0(2)
C27 Fe3 C32 105.6(2)
C34 Fe3 C32 68.1(2)
C26 Fe3 C31 107.3(2)
C25 Fe3 C31 122.0(2)
C27 Fe3 C31 123.7(2)
C34 Fe3 C31 68.2(2)
C32 Fe3 C31 40.5(2)
C26 Fe3 C33 154.0(2)
C25 Fe3 C33 162.8(2)
C27 Fe3 C33 118.7(2)
C34 Fe3 C33 40.8(2)
C32 Fe3 C33 40.6(2)
C31 Fe3 C33 68.5(2)
C26 Fe3 C29 68.7(2)
C25 Fe3 C29 40.89(19)
C27 Fe3 C29 68.30(19)
C34 Fe3 C29 109.2(2)
C32 Fe3 C29 160.6(2)
C31 Fe3 C29 158.1(2)
C33 Fe3 C29 124.7(2)
C26 Fe3 C28 68.4(2)
C25 Fe3 C28 68.2(2)
C27 Fe3 C28 40.7(2)
C34 Fe3 C28 121.2(2)
C32 Fe3 C28 123.5(2)
C31 Fe3 C28 160.3(2)
C33 Fe3 C28 106.5(2)
C29 Fe3 C28 40.1(2)
C26 Fe3 C30 126.0(2)
C25 Fe3 C30 109.9(2)
C27 Fe3 C30 161.5(2)
C34 Fe3 C30 40.6(2)
C32 Fe3 C30 67.8(2)
C31 Fe3 C30 40.2(2)
C33 Fe3 C30 68.4(2)
C29 Fe3 C30 123.5(2)
C28 Fe3 C30 157.4(2)
C35 Fe4 C36 40.74(18)
C35 Fe4 C41 122.5(2)
C36 Fe4 C41 107.4(2)
C35 Fe4 C38 67.8(2)
C36 Fe4 C38 68.3(2)
C41 Fe4 C38 160.2(2)
C35 Fe4 C40 107.3(2)
C36 Fe4 C40 122.5(2)
C41 Fe4 C40 40.1(2)
C38 Fe4 C40 158.6(2)
C35 Fe4 C42 158.8(2)
C36 Fe4 C42 122.8(2)
C41 Fe4 C42 40.8(2)
C38 Fe4 C42 123.9(2)
C40 Fe4 C42 68.2(2)
C35 Fe4 C37 68.0(2)
C36 Fe4 C37 40.6(2)
C41 Fe4 C37 123.7(2)
C38 Fe4 C37 40.6(2)
C40 Fe4 C37 159.0(2)
C42 Fe4 C37 108.2(2)
C35 Fe4 C44 123.0(2)
C36 Fe4 C44 159.0(2)
C41 Fe4 C44 68.0(2)
C38 Fe4 C44 123.0(2)
C40 Fe4 C44 40.8(2)
C42 Fe4 C44 68.1(2)
C37 Fe4 C44 159.0(2)
C35 Fe4 C39 41.17(19)
C36 Fe4 C39 69.3(2)
C41 Fe4 C39 158.3(2)
C38 Fe4 C39 40.2(2)
C40 Fe4 C39 122.3(2)
C42 Fe4 C39 158.9(2)
C37 Fe4 C39 68.6(2)
C44 Fe4 C39 107.0(2)
C35 Fe4 C43 159.0(2)
C36 Fe4 C43 159.2(2)
C41 Fe4 C43 67.9(2)
C38 Fe4 C43 108.8(2)
C40 Fe4 C43 67.8(2)
C42 Fe4 C43 40.4(2)
C37 Fe4 C43 123.8(2)
C44 Fe4 C43 40.0(2)
C39 Fe4 C43 122.7(2)
C25 P3 Mo2 124.21(16)
C25 P3 H1P3 99(2)
Mo2 P3 H1P3 118(2)
C25 P3 H2P3 100(2)
Mo2 P3 H2P3 115(2)
H1P3 P3 H2P3 96.1(17)
C35 P4 Mo2 122.88(16)
C35 P4 H1P4 103(2)
Mo2 P4 H1P4 118(2)
C35 P4 H2P4 101(2)
Mo2 P4 H2P4 112(2)
H1P4 P4 H2P4 95.9(17)
C29 C25 C26 107.6(4)
C29 C25 P3 126.2(4)
C26 C25 P3 126.2(4)
C29 C25 Fe3 69.8(3)
C26 C25 Fe3 69.5(3)
P3 C25 Fe3 127.0(2)
C27 C26 C25 107.8(4)
C27 C26 Fe3 69.7(3)
C25 C26 Fe3 69.5(3)
C27 C26 H26 126.1
C25 C26 H26 126.1
Fe3 C26 H26 126.3
C26 C27 C28 108.0(4)
C26 C27 Fe3 69.6(3)
C28 C27 Fe3 70.1(3)
C26 C27 H27 126
C28 C27 H27 126
Fe3 C27 H27 125.9
C29 C28 C27 108.5(5)
C29 C28 Fe3 69.7(3)
C27 C28 Fe3 69.2(3)
C29 C28 H28 125.8
C27 C28 H28 125.8
Fe3 C28 H28 126.9
C28 C29 C25 108.2(4)
C28 C29 Fe3 70.2(3)
C25 C29 Fe3 69.3(3)
C28 C29 H29 125.9
C25 C29 H29 125.9
Fe3 C29 H29 126.2
C31 C30 C34 108.0(5)
C31 C30 Fe3 69.4(3)
C34 C30 Fe3 69.1(3)
C31 C30 H30 126
C34 C30 H30 126
Fe3 C30 H30 127
C30 C31 C32 108.0(5)
C30 C31 Fe3 70.4(3)
C32 C31 Fe3 69.7(3)
C30 C31 H31 126
C32 C31 H31 126
Fe3 C31 H31 125.5
C31 C32 C33 108.7(5)
C31 C32 Fe3 69.8(3)
C33 C32 Fe3 69.8(3)
C31 C32 H32 125.7
C33 C32 H32 125.7
Fe3 C32 H32 126.3
C32 C33 C34 107.2(5)
C32 C33 Fe3 69.6(3)
C34 C33 Fe3 69.5(3)
C32 C33 H33 126.4
C34 C33 H33 126.4
Fe3 C33 H33 126
C30 C34 C33 108.1(5)
C30 C34 Fe3 70.3(3)
C33 C34 Fe3 69.7(3)
C30 C34 H34 125.9
C33 C34 H34 125.9
Fe3 C34 H34 125.7
C36 C35 C39 109.3(4)
C36 C35 P4 125.4(4)
C39 C35 P4 125.3(4)
C36 C35 Fe4 70.0(3)
C39 C35 Fe4 70.2(3)
P4 C35 Fe4 126.2(3)
C35 C36 C37 107.3(4)
C35 C36 Fe4 69.3(3)
C37 C36 Fe4 70.1(3)
C35 C36 H36 126.4
C37 C36 H36 126.4
Fe4 C36 H36 125.8
C36 C37 C38 107.8(5)
C36 C37 Fe4 69.3(3)
C38 C37 Fe4 69.6(3)
C36 C37 H37 126.1
C38 C37 H37 126.1
Fe4 C37 H37 126.6
C39 C38 C37 109.6(5)
C39 C38 Fe4 70.2(3)
C37 C38 Fe4 69.8(3)
C39 C38 H38 125.2
C37 C38 H38 125.2
Fe4 C38 H38 126.4
C38 C39 C35 106.0(5)
C38 C39 Fe4 69.6(3)
C35 C39 Fe4 68.6(3)
C38 C39 H39 127
C35 C39 H39 127
Fe4 C39 H39 126.4
C41 C40 C44 107.9(5)
C41 C40 Fe4 69.8(3)
C44 C40 Fe4 69.7(3)
C41 C40 H40 126.1
C44 C40 H40 126.1
Fe4 C40 H40 126
C40 C41 C42 108.4(5)
C40 C41 Fe4 70.1(3)
C42 C41 Fe4 69.7(3)
C40 C41 H41 125.8
C42 C41 H41 125.8
Fe4 C41 H41 126
C43 C42 C41 107.1(5)
C43 C42 Fe4 70.1(3)
C41 C42 Fe4 69.4(3)
C43 C42 H42 126.4
C41 C42 H42 126.4
Fe4 C42 H42 125.7
C44 C43 C42 108.7(5)
C44 C43 Fe4 69.8(3)
C42 C43 Fe4 69.5(3)
C44 C43 H43 125.7
C42 C43 H43 125.7
Fe4 C43 H43 126.6
C43 C44 C40 107.9(5)
C43 C44 Fe4 70.2(3)
C40 C44 Fe4 69.5(3)
C43 C44 H44 126.1
C40 C44 H44 126.1
Fe4 C44 H44 125.8
O5 C45 Mo2 176.0(5)
O6 C46 Mo2 178.2(4)
O7 C47 Mo2 176.9(4)
O8 C48 Mo2 177.9(4)

loop_
_geom_bond_atom_site_label_1
_geom_bond_atom_site_label_2
_geom_bond_distance
Mo1 C24 1.981(6)
Mo1 C22 1.988(6)
Mo1 C23 2.019(5)
Mo1 C21 2.040(6)
Mo1 P2 2.5021(13)
Mo1 P1 2.5039(13)
Fe1 C1 2.035(5)
Fe1 C2 2.039(5)
Fe1 C10 2.041(5)
Fe1 C9 2.043(5)
Fe1 C5 2.049(5)
Fe1 C4 2.052(5)
Fe1 C6 2.052(5)
Fe1 C7 2.056(5)
Fe1 C8 2.059(5)
Fe1 C3 2.065(5)
Fe2 C18 2.026(5)
Fe2 C19 2.033(5)
Fe2 C17 2.034(5)
Fe2 C15 2.036(5)
Fe2 C20 2.036(5)
Fe2 C14 2.037(5)
Fe2 C16 2.039(5)
Fe2 C11 2.040(5)
Fe2 C12 2.044(5)
Fe2 C13 2.046(5)
P1 C1 1.803(5)
P1 H1P1 1.29(2)
P1 H2P1 1.29(2)
P2 C11 1.797(5)
P2 H1P2 1.30(2)
P2 H2P2 1.30(2)
O1 C21 1.132(6)
O2 C22 1.158(6)
O3 C23 1.160(6)
O4 C24 1.162(6)
C1 C2 1.427(7)
C1 C5 1.448(7)
C2 C3 1.420(8)
C2 H2 0.95
C3 C4 1.406(8)
C3 H3 0.95
C4 C5 1.407(7)
C4 H4 0.95
C5 H5 0.95
C6 C7 1.409(8)
C6 C10 1.430(8)
C6 H6 0.95
C7 C8 1.428(8)
C7 H7 0.95
C8 C9 1.420(8)
C8 H8 0.95
C9 C10 1.393(8)
C9 H9 0.95
C10 H10 0.95
C11 C12 1.423(7)
C11 C15 1.424(7)
C12 C13 1.441(7)
C12 H12 0.95
C13 C14 1.411(7)
C13 H13 0.95
C14 C15 1.426(7)
C14 H14 0.95
C15 H15 0.95
C16 C17 1.410(8)
C16 C20 1.420(8)
C16 H16 0.95
C17 C18 1.400(8)
C17 H17 0.95
C18 C19 1.419(8)
C18 H18 0.95
C19 C20 1.429(8)
C19 H19 0.95
C20 H20 0.95
Mo2 C48 1.981(6)
Mo2 C46 1.995(5)
Mo2 C47 2.035(5)
Mo2 C45 2.041(6)
Mo2 P3 2.5025(13)
Mo2 P4 2.5030(13)
Fe3 C26 2.031(5)
Fe3 C25 2.032(5)
Fe3 C27 2.033(5)
Fe3 C34 2.034(5)
Fe3 C32 2.034(5)
Fe3 C31 2.036(5)
Fe3 C33 2.036(5)
Fe3 C29 2.038(5)
Fe3 C28 2.044(5)
Fe3 C30 2.049(5)
Fe4 C35 2.032(5)
Fe4 C36 2.040(5)
Fe4 C41 2.045(5)
Fe4 C38 2.047(6)
Fe4 C40 2.049(5)
Fe4 C42 2.049(5)
Fe4 C37 2.050(5)
Fe4 C44 2.052(5)
Fe4 C39 2.054(5)
Fe4 C43 2.057(5)
P3 C25 1.805(5)
P3 H1P3 1.29(2)
P3 H2P3 1.29(2)
P4 C35 1.813(5)
P4 H1P4 1.29(2)
P4 H2P4 1.30(2)
O5 C45 1.136(7)
O6 C46 1.145(6)
O7 C47 1.137(6)
O8 C48 1.163(6)
C25 C29 1.422(7)
C25 C26 1.424(7)
C26 C27 1.414(7)
C26 H26 0.95
C27 C28 1.416(7)
C27 H27 0.95
C28 C29 1.400(7)
C28 H28 0.95
C29 H29 0.95
C30 C31 1.405(8)
C30 C34 1.416(8)
C30 H30 0.95
C31 C32 1.409(7)
C31 H31 0.95
C32 C33 1.412(7)
C32 H32 0.95
C33 C34 1.418(8)
C33 H33 0.95
C34 H34 0.95
C35 C36 1.417(7)
C35 C39 1.437(7)
C36 C37 1.418(7)
C36 H36 0.95
C37 C38 1.422(8)
C37 H37 0.95
C38 C39 1.410(8)
C38 H38 0.95
C39 H39 0.95
C40 C41 1.404(8)
C40 C44 1.429(7)
C40 H40 0.95
C41 C42 1.429(7)
C41 H41 0.95
C42 C43 1.420(8)
C42 H42 0.95
C43 C44 1.405(7)
C43 H43 0.95
C44 H44 0.95
